data_1556065
loop_
_publ_author_name
'Su, Naijing'
'Deng, Tianning'
'Wink, Donald J.'
'Driver, Tom G.'

_publ_section_title
;
 Achieving Site Selectivity in Metal-Catalyzed Electron-Rich Carbene
 Transfer Reactions from N-Tosylhydrazones.
;
_journal_issue 15
_journal_name_full 'Organic letters'
_journal_page_first 3990
_journal_page_last 3993
_journal_paper_doi 10.1021/acs.orglett.7b01694
_journal_volume 19
_journal_year 2017
_chemical_formula_moiety 'C15 H18 O'
_chemical_formula_sum 'C15 H18 O'
_chemical_formula_weight 214.29
_chemical_name_common Compound10a_prime
_space_group_IT_number 15
_space_group_name_Hall '-C 2yc'
_space_group_name_H-M_alt 'C 1 2/c 1'
_symmetry_cell_setting monoclinic
_symmetry_space_group_name_H-M 'C 1 2/c 1'
_atom_sites_solution_hydrogens geom
_atom_sites_solution_primary direct
_atom_sites_solution_secondary difmap
_audit_creation_method SHELXL-97
_cell_angle_alpha 90.00
_cell_angle_beta 134.4860(10)
_cell_angle_gamma 90.00
_cell_formula_units_Z 16
_cell_length_a 34.436(5)
_cell_length_b 8.0667(12)
_cell_length_c 24.298(6)
_cell_measurement_reflns_used 3522
_cell_measurement_temperature 273(2)
_cell_measurement_theta_max 21.7800
_cell_measurement_theta_min 2.2398
_cell_volume 4815.3(16)
_computing_structure_refinement 'SHELXL-97 (Sheldrick, 2008)'
_computing_structure_solution 'SHELXS-97 (Sheldrick, 2008)'
_diffrn_ambient_temperature 273(2)
_diffrn_measured_fraction_theta_full 0.995
_diffrn_measured_fraction_theta_max 0.995
_diffrn_measurement_device_type 'Bruker APEX CCD area detector'
_diffrn_radiation_monochromator graphite
_diffrn_radiation_source 'fine-focus sealed tube'
_diffrn_radiation_type MoK\a
_diffrn_radiation_wavelength 0.71073
_diffrn_reflns_av_R_equivalents 0.0427
_diffrn_reflns_av_sigmaI/netI 0.0388
_diffrn_reflns_limit_h_max 42
_diffrn_reflns_limit_h_min -42
_diffrn_reflns_limit_k_max 10
_diffrn_reflns_limit_k_min -9
_diffrn_reflns_limit_l_max 30
_diffrn_reflns_limit_l_min -30
_diffrn_reflns_number 19729
_diffrn_reflns_theta_full 26.24
_diffrn_reflns_theta_max 26.24
_diffrn_reflns_theta_min 1.66
_exptl_absorpt_coefficient_mu 0.072
_exptl_absorpt_correction_T_max 0.9872
_exptl_absorpt_correction_T_min 0.9534
_exptl_absorpt_correction_type semiempirical
_exptl_absorpt_process_details SADABS
_exptl_crystal_colour colorless
_exptl_crystal_density_diffrn 1.182
_exptl_crystal_density_method 'not measured'
_exptl_crystal_description block
_exptl_crystal_F_000 1856
_exptl_crystal_size_max 0.67
_exptl_crystal_size_mid 0.20
_exptl_crystal_size_min 0.18
_refine_diff_density_max 0.205
_refine_diff_density_min -0.174
_refine_diff_density_rms 0.033
_refine_ls_extinction_method none
_refine_ls_goodness_of_fit_ref 1.047
_refine_ls_hydrogen_treatment mixed
_refine_ls_matrix_type full
_refine_ls_number_parameters 297
_refine_ls_number_reflns 4811
_refine_ls_number_restraints 0
_refine_ls_restrained_S_all 1.047
_refine_ls_R_factor_all 0.0910
_refine_ls_R_factor_gt 0.0536
_refine_ls_shift/su_max 0.001
_refine_ls_shift/su_mean 0.000
_refine_ls_structure_factor_coef Fsqd
_refine_ls_weighting_details 'calc w=1/[\s^2^(Fo^2^)+(0.1000P)^2^+0.0000P] where P=(Fo^2^+2Fc^2^)/3'
_refine_ls_weighting_scheme calc
_refine_ls_wR_factor_gt 0.1522
_refine_ls_wR_factor_ref 0.1727
_reflns_number_gt 3146
_reflns_number_total 4811
_reflns_threshold_expression >2sigma(I)
_cod_data_source_file ol7b01694_si_002.cif
_cod_data_source_block Compound10a_prime
_cod_depositor_comments
;

2022-05-15
Z value and formula fixed to values more according to usual
chemical conventions.                 miguel
;
_cod_original_formula_sum 'C30 H36 O2'
_cod_original_formula_weight 428.59
_cod_original_formula_units_Z 8
_cod_original_cell_volume 4815.4(16)
_cod_original_sg_symbol_H-M 'C2 / c'
_cod_database_code 1556065

loop_
_symmetry_equiv_pos_as_xyz
'x, y, z'
'-x, y, -z+1/2'
'x+1/2, y+1/2, z'
'-x+1/2, y+1/2, -z+1/2'
'-x, -y, -z'
'x, -y, z-1/2'
'-x+1/2, -y+1/2, -z'
'x+1/2, -y+1/2, z-1/2'

loop_
_atom_site_label
_atom_site_type_symbol
_atom_site_fract_x
_atom_site_fract_y
_atom_site_fract_z
_atom_site_U_iso_or_equiv
_atom_site_adp_type
_atom_site_occupancy
_atom_site_symmetry_multiplicity
_atom_site_calc_flag
_atom_site_refinement_flags
O15 O 0.19510(6) 0.36837(17) 0.69644(8) 0.0587(4) Uani 1 1 d .
H1 H 0.2143(10) 0.284(3) 0.6996(14) 0.088 Uiso 1 1 d .
O65 O 0.25038(6) 0.12039(17) 0.69943(9) 0.0607(4) Uani 1 1 d .
H19 H 0.2658(10) 0.035(3) 0.7317(14) 0.091 Uiso 1 1 d .
C15 C 0.14431(8) 0.3922(2) 0.61930(11) 0.0517(5) Uani 1 1 d .
H18 H 0.1206 0.2990 0.6034 0.062 Uiso 1 1 calc R
H3 H 0.1498 0.3980 0.5853 0.062 Uiso 1 1 calc R
C5 C 0.11831(8) 0.5486(2) 0.61320(10) 0.0484(5) Uani 1 1 d .
C11 C 0.08601(7) 0.5554(2) 0.62515(10) 0.0440(5) Uani 1 1 d .
C12 C 0.06742(7) 0.4232(2) 0.64354(10) 0.0446(5) Uani 1 1 d .
C13 C 0.02008(8) 0.4747(3) 0.62203(12) 0.0549(5) Uani 1 1 d .
C9 C -0.00540(10) 0.3711(4) 0.63440(15) 0.0782(8) Uani 1 1 d .
H5 H -0.0371 0.4052 0.6206 0.094 Uiso 1 1 calc R
C8 C 0.01636(11) 0.2184(4) 0.66703(15) 0.0792(7) Uani 1 1 d .
H2 H -0.0009 0.1483 0.6748 0.095 Uiso 1 1 calc R
C10 C 0.05601(8) 0.7100(2) 0.61262(11) 0.0518(5) Uani 1 1 d .
H4 H 0.0770 0.7612 0.6632 0.062 Uiso 1 1 calc R
C1 C 0.00332(9) 0.6442(3) 0.58553(13) 0.0660(7) Uani 1 1 d .
H11 H -0.0229 0.6287 0.5295 0.079 Uiso 1 1 calc R
C6 C 0.08937(9) 0.2690(3) 0.67747(11) 0.0551(5) Uani 1 1 d .
H7 H 0.1215 0.2343 0.6927 0.066 Uiso 1 1 calc R
C7 C 0.06295(10) 0.1685(3) 0.68816(14) 0.0712(7) Uani 1 1 d .
H6 H 0.0772 0.0644 0.7103 0.085 Uiso 1 1 calc R
C14 C -0.02269(11) 0.7575(4) 0.60172(19) 0.1000(10) Uani 1 1 d .
H10 H -0.0574 0.7132 0.5780 0.150 Uiso 1 1 calc R
H9 H -0.0277 0.8656 0.5810 0.150 Uiso 1 1 calc R
H8 H 0.0005 0.7657 0.6564 0.150 Uiso 1 1 calc R
C2 C 0.05219(11) 0.8349(3) 0.56293(14) 0.0732(7) Uani 1 1 d .
H13 H 0.0267 0.7959 0.5100 0.088 Uiso 1 1 calc R
H12 H 0.0387 0.9393 0.5640 0.088 Uiso 1 1 calc R
C3 C 0.10721(12) 0.8609(3) 0.59174(16) 0.0787(8) Uani 1 1 d .
H14 H 0.1321 0.9042 0.6439 0.094 Uiso 1 1 calc R
H17 H 0.1042 0.9423 0.5595 0.094 Uiso 1 1 calc R
C4 C 0.12995(11) 0.7015(3) 0.59103(15) 0.0716(7) Uani 1 1 d .
H16 H 0.1151 0.6855 0.5397 0.086 Uiso 1 1 calc R
H15 H 0.1691 0.7132 0.6262 0.086 Uiso 1 1 calc R
C65 C 0.27663(8) 0.1478(2) 0.67411(12) 0.0516(5) Uani 1 1 d .
H36 H 0.2688 0.0565 0.6416 0.062 Uiso 1 1 calc R
H35 H 0.3157 0.1528 0.7183 0.062 Uiso 1 1 calc R
C55 C 0.25720(8) 0.3066(3) 0.62985(11) 0.0487(5) Uani 1 1 d .
C61 C 0.21402(7) 0.3143(2) 0.55364(11) 0.0419(5) Uani 1 1 d .
C62 C 0.17786(7) 0.1829(2) 0.49782(11) 0.0443(5) Uani 1 1 d .
C56 C 0.16466(9) 0.0291(3) 0.50690(13) 0.0555(5) Uani 1 1 d .
H29 H 0.1799 -0.0059 0.5551 0.067 Uiso 1 1 calc R
C57 C 0.12839(10) -0.0704(3) 0.44277(14) 0.0686(7) Uani 1 1 d .
H28 H 0.1196 -0.1742 0.4481 0.082 Uiso 1 1 calc R
C58 C 0.10533(10) -0.0190(3) 0.37190(15) 0.0757(7) Uani 1 1 d .
H20 H 0.0811 -0.0882 0.3295 0.091 Uiso 1 1 calc R
C60 C 0.19757(8) 0.4704(2) 0.50732(11) 0.0496(5) Uani 1 1 d .
H34 H 0.1674 0.5201 0.4980 0.060 Uiso 1 1 calc R
C52 C 0.24280(10) 0.5964(3) 0.55024(14) 0.0667(6) Uani 1 1 d .
H21 H 0.2709 0.5592 0.5529 0.080 Uiso 1 1 calc R
H26 H 0.2287 0.7013 0.5229 0.080 Uiso 1 1 calc R
C53 C 0.26676(10) 0.6195(3) 0.63048(14) 0.0717(7) Uani 1 1 d .
H22 H 0.2388 0.6597 0.6276 0.086 Uiso 1 1 calc R
H23 H 0.2954 0.7022 0.6573 0.086 Uiso 1 1 calc R
C54 C 0.28992(9) 0.4582(3) 0.67553(13) 0.0656(6) Uani 1 1 d .
H24 H 0.3263 0.4438 0.6969 0.079 Uiso 1 1 calc R
H25 H 0.2932 0.4672 0.7184 0.079 Uiso 1 1 calc R
C51 C 0.17422(9) 0.4056(3) 0.42953(12) 0.0593(6) Uani 1 1 d .
H33 H 0.2047 0.3906 0.4343 0.071 Uiso 1 1 calc R
C63 C 0.15383(8) 0.2361(3) 0.42503(12) 0.0514(5) Uani 1 1 d .
C59 C 0.11752(10) 0.1346(3) 0.36237(13) 0.0703(7) Uani 1 1 d .
H27 H 0.1012 0.1694 0.3136 0.084 Uiso 1 1 calc R
C64 C 0.13371(12) 0.5198(3) 0.36214(14) 0.0851(8) Uani 1 1 d .
H31 H 0.1239 0.4762 0.3170 0.128 Uiso 1 1 calc R
H32 H 0.1497 0.6276 0.3735 0.128 Uiso 1 1 calc R
H30 H 0.1018 0.5283 0.3530 0.128 Uiso 1 1 calc R

loop_
_atom_site_aniso_label
_atom_site_aniso_U_11
_atom_site_aniso_U_22
_atom_site_aniso_U_33
_atom_site_aniso_U_23
_atom_site_aniso_U_13
_atom_site_aniso_U_12
O15 0.0516(9) 0.0513(9) 0.0554(9) -0.0080(7) 0.0311(8) 0.0102(7)
O65 0.0746(10) 0.0540(9) 0.0761(10) 0.0276(7) 0.0611(10) 0.0256(7)
C15 0.0500(12) 0.0559(13) 0.0477(12) -0.0052(10) 0.0337(11) 0.0047(10)
C5 0.0475(12) 0.0507(12) 0.0414(11) 0.0025(9) 0.0291(10) 0.0092(9)
C11 0.0407(11) 0.0420(11) 0.0330(10) 0.0013(8) 0.0200(9) 0.0085(8)
C12 0.0387(11) 0.0443(11) 0.0379(10) -0.0070(9) 0.0221(9) 0.0018(9)
C13 0.0392(11) 0.0611(14) 0.0532(13) -0.0105(10) 0.0283(11) -0.0003(10)
C9 0.0514(14) 0.099(2) 0.0857(18) -0.0148(16) 0.0488(15) -0.0057(14)
C8 0.0705(17) 0.0838(19) 0.0879(19) -0.0005(15) 0.0572(16) -0.0113(15)
C10 0.0465(12) 0.0485(12) 0.0432(11) 0.0005(9) 0.0253(10) 0.0131(9)
C1 0.0422(12) 0.0703(16) 0.0581(14) -0.0068(11) 0.0252(11) 0.0160(11)
C6 0.0531(12) 0.0509(13) 0.0543(13) 0.0001(10) 0.0351(11) 0.0038(10)
C7 0.0748(17) 0.0618(15) 0.0766(17) 0.0059(12) 0.0529(15) -0.0024(12)
C14 0.0660(17) 0.096(2) 0.130(2) -0.0184(18) 0.0661(19) 0.0171(15)
C2 0.0868(18) 0.0525(14) 0.0594(14) 0.0162(11) 0.0436(14) 0.0301(13)
C3 0.098(2) 0.0553(15) 0.0843(18) 0.0208(12) 0.0644(17) 0.0126(13)
C4 0.0859(18) 0.0664(16) 0.0764(16) 0.0153(13) 0.0620(15) 0.0100(13)
C65 0.0466(12) 0.0547(13) 0.0550(12) 0.0157(10) 0.0361(11) 0.0147(9)
C55 0.0461(12) 0.0507(12) 0.0564(13) 0.0110(10) 0.0386(11) 0.0062(9)
C61 0.0421(11) 0.0405(10) 0.0538(12) 0.0099(9) 0.0375(10) 0.0069(8)
C62 0.0455(11) 0.0447(11) 0.0524(12) 0.0088(9) 0.0378(10) 0.0113(9)
C56 0.0595(13) 0.0482(13) 0.0658(14) 0.0063(11) 0.0465(13) 0.0037(10)
C57 0.0697(16) 0.0613(15) 0.0793(18) -0.0090(13) 0.0539(15) -0.0088(12)
C58 0.0740(17) 0.0813(19) 0.0700(17) -0.0204(14) 0.0498(15) -0.0105(14)
C60 0.0552(12) 0.0458(11) 0.0633(13) 0.0163(10) 0.0472(12) 0.0111(9)
C52 0.0678(15) 0.0508(13) 0.0919(18) 0.0203(12) 0.0598(15) 0.0043(11)
C53 0.0709(16) 0.0567(15) 0.0808(18) -0.0028(12) 0.0507(15) -0.0141(12)
C54 0.0544(14) 0.0666(16) 0.0649(15) 0.0012(12) 0.0379(13) -0.0092(11)
C51 0.0700(14) 0.0657(14) 0.0646(14) 0.0212(12) 0.0553(13) 0.0192(12)
C63 0.0531(12) 0.0580(13) 0.0507(12) 0.0083(10) 0.0390(11) 0.0141(10)
C59 0.0741(16) 0.0867(19) 0.0569(15) 0.0043(13) 0.0484(14) 0.0134(14)
C64 0.107(2) 0.0863(19) 0.0703(17) 0.0363(14) 0.0655(17) 0.0340(16)

loop_
_atom_type_symbol
_atom_type_description
_atom_type_scat_dispersion_real
_atom_type_scat_dispersion_imag
_atom_type_scat_source
C C 0.0033 0.0016 'International Tables Vol C Tables 4.2.6.8 and 6.1.1.4'
H H 0.0000 0.0000 'International Tables Vol C Tables 4.2.6.8 and 6.1.1.4'
O O 0.0106 0.0060 'International Tables Vol C Tables 4.2.6.8 and 6.1.1.4'

loop_
_geom_angle_atom_site_label_1
_geom_angle_atom_site_label_2
_geom_angle_atom_site_label_3
_geom_angle
C15 O15 H1 111.1(15)
C65 O65 H19 109.6(16)
O15 C15 C5 110.10(16)
O15 C15 H18 109.6
C5 C15 H18 109.6
O15 C15 H3 109.6
C5 C15 H3 109.6
H18 C15 H3 108.2
C11 C5 C15 123.16(19)
C11 C5 C4 121.01(18)
C15 C5 C4 115.82(17)
C5 C11 C12 130.22(17)
C5 C11 C10 123.24(18)
C12 C11 C10 106.24(16)
C13 C12 C6 120.1(2)
C13 C12 C11 108.48(17)
C6 C12 C11 131.38(18)
C12 C13 C9 119.6(2)
C12 C13 C1 111.07(19)
C9 C13 C1 129.3(2)
C8 C9 C13 119.6(2)
C8 C9 H5 120.2
C13 C9 H5 120.2
C7 C8 C9 120.5(2)
C7 C8 H2 119.8
C9 C8 H2 119.8
C2 C10 C11 112.22(18)
C2 C10 C1 118.48(19)
C11 C10 C1 103.80(17)
C2 C10 H4 107.3
C11 C10 H4 107.3
C1 C10 H4 107.3
C13 C1 C14 116.6(2)
C13 C1 C10 102.25(16)
C14 C1 C10 114.8(2)
C13 C1 H11 107.6
C14 C1 H11 107.6
C10 C1 H11 107.6
C7 C6 C12 119.0(2)
C7 C6 H7 120.5
C12 C6 H7 120.5
C8 C7 C6 121.2(2)
C8 C7 H6 119.4
C6 C7 H6 119.4
C1 C14 H10 109.5
C1 C14 H9 109.5
H10 C14 H9 109.5
C1 C14 H8 109.5
H10 C14 H8 109.5
H9 C14 H8 109.5
C3 C2 C10 110.24(19)
C3 C2 H13 109.6
C10 C2 H13 109.6
C3 C2 H12 109.6
C10 C2 H12 109.6
H13 C2 H12 108.1
C2 C3 C4 111.7(2)
C2 C3 H14 109.3
C4 C3 H14 109.3
C2 C3 H17 109.3
C4 C3 H17 109.3
H14 C3 H17 107.9
C5 C4 C3 114.97(19)
C5 C4 H16 108.5
C3 C4 H16 108.5
C5 C4 H15 108.5
C3 C4 H15 108.5
H16 C4 H15 107.5
O65 C65 C55 110.14(15)
O65 C65 H36 109.6
C55 C65 H36 109.6
O65 C65 H35 109.6
C55 C65 H35 109.6
H36 C65 H35 108.1
C61 C55 C65 122.65(19)
C61 C55 C54 121.15(18)
C65 C55 C54 116.18(18)
C55 C61 C62 130.36(17)
C55 C61 C60 122.97(18)
C62 C61 C60 106.35(16)
C56 C62 C63 120.40(19)
C56 C62 C61 131.19(18)
C63 C62 C61 108.39(17)
C57 C56 C62 118.5(2)
C57 C56 H29 120.7
C62 C56 H29 120.7
C58 C57 C56 121.0(2)
C58 C57 H28 119.5
C56 C57 H28 119.5
C57 C58 C59 120.7(2)
C57 C58 H20 119.7
C59 C58 H20 119.7
C52 C60 C61 112.37(17)
C52 C60 C51 118.48(17)
C61 C60 C51 103.47(16)
C52 C60 H34 107.3
C61 C60 H34 107.3
C51 C60 H34 107.3
C53 C52 C60 110.06(18)
C53 C52 H21 109.6
C60 C52 H21 109.6
C53 C52 H26 109.6
C60 C52 H26 109.6
H21 C52 H26 108.2
C52 C53 C54 111.2(2)
C52 C53 H22 109.4
C54 C53 H22 109.4
C52 C53 H23 109.4
C54 C53 H23 109.4
H22 C53 H23 108.0
C55 C54 C53 115.05(19)
C55 C54 H24 108.5
C53 C54 H24 108.5
C55 C54 H25 108.5
C53 C54 H25 108.5
H24 C54 H25 107.5
C63 C51 C64 116.5(2)
C63 C51 C60 102.34(15)
C64 C51 C60 114.60(19)
C63 C51 H33 107.6
C64 C51 H33 107.6
C60 C51 H33 107.6
C59 C63 C62 119.5(2)
C59 C63 C51 129.66(19)
C62 C63 C51 110.80(18)
C63 C59 C58 119.8(2)
C63 C59 H27 120.1
C58 C59 H27 120.1
C51 C64 H31 109.5
C51 C64 H32 109.5
H31 C64 H32 109.5
C51 C64 H30 109.5
H31 C64 H30 109.5
H32 C64 H30 109.5

loop_
_geom_bond_atom_site_label_1
_geom_bond_atom_site_label_2
_geom_bond_distance
O15 C15 1.420(2)
O15 H1 0.91(3)
O65 C65 1.423(2)
O65 H19 0.89(3)
C15 C5 1.493(3)
C15 H18 0.9700
C15 H3 0.9700
C5 C11 1.333(3)
C5 C4 1.508(3)
C11 C12 1.466(3)
C11 C10 1.508(3)
C12 C13 1.382(3)
C12 C6 1.387(3)
C13 C9 1.389(3)
C13 C1 1.507(3)
C9 C8 1.369(4)
C9 H5 0.9300
C8 C7 1.358(3)
C8 H2 0.9300
C10 C2 1.506(3)
C10 C1 1.527(3)
C10 H4 0.9800
C1 C14 1.512(3)
C1 H11 0.9800
C6 C7 1.373(3)
C6 H7 0.9300
C7 H6 0.9300
C14 H10 0.9600
C14 H9 0.9600
C14 H8 0.9600
C2 C3 1.505(4)
C2 H13 0.9700
C2 H12 0.9700
C3 C4 1.512(3)
C3 H14 0.9700
C3 H17 0.9700
C4 H16 0.9700
C4 H15 0.9700
C65 C55 1.495(3)
C65 H36 0.9700
C65 H35 0.9700
C55 C61 1.336(3)
C55 C54 1.499(3)
C61 C62 1.465(3)
C61 C60 1.509(3)
C62 C56 1.391(3)
C62 C63 1.395(3)
C56 C57 1.380(3)
C56 H29 0.9300
C57 C58 1.361(3)
C57 H28 0.9300
C58 C59 1.379(3)
C58 H20 0.9300
C60 C52 1.507(3)
C60 C51 1.537(3)
C60 H34 0.9800
C52 C53 1.504(3)
C52 H21 0.9700
C52 H26 0.9700
C53 C54 1.518(3)
C53 H22 0.9700
C53 H23 0.9700
C54 H24 0.9700
C54 H25 0.9700
C51 C63 1.505(3)
C51 C64 1.508(3)
C51 H33 0.9800
C63 C59 1.372(3)
C59 H27 0.9300
C64 H31 0.9600
C64 H32 0.9600
C64 H30 0.9600

loop_
_geom_torsion_atom_site_label_1
_geom_torsion_atom_site_label_2
_geom_torsion_atom_site_label_3
_geom_torsion_atom_site_label_4
_geom_torsion
O15 C15 C5 C11 -88.1(2)
O15 C15 C5 C4 92.9(2)
C15 C5 C11 C12 -1.9(3)
C4 C5 C11 C12 177.02(19)
C15 C5 C11 C10 -174.74(18)
C4 C5 C11 C10 4.2(3)
C5 C11 C12 C13 -157.4(2)
C10 C11 C12 C13 16.4(2)
C5 C11 C12 C6 23.6(3)
C10 C11 C12 C6 -162.6(2)
C6 C12 C13 C9 -0.2(3)
C11 C12 C13 C9 -179.29(18)
C6 C12 C13 C1 -179.21(18)
C11 C12 C13 C1 1.7(2)
C12 C13 C9 C8 -0.7(3)
C1 C13 C9 C8 178.2(2)
C13 C9 C8 C7 0.8(4)
C5 C11 C10 C2 17.9(3)
C12 C11 C10 C2 -156.36(18)
C5 C11 C10 C1 147.04(19)
C12 C11 C10 C1 -27.3(2)
C12 C13 C1 C14 -144.5(2)
C9 C13 C1 C14 36.6(3)
C12 C13 C1 C10 -18.5(2)
C9 C13 C1 C10 162.6(2)
C2 C10 C1 C13 152.24(18)
C11 C10 C1 C13 27.1(2)
C2 C10 C1 C14 -80.6(3)
C11 C10 C1 C14 154.3(2)
C13 C12 C6 C7 0.9(3)
C11 C12 C6 C7 179.8(2)
C9 C8 C7 C6 0.0(4)
C12 C6 C7 C8 -0.8(3)
C11 C10 C2 C3 -48.9(3)
C1 C10 C2 C3 -169.91(19)
C10 C2 C3 C4 59.5(3)
C11 C5 C4 C3 5.9(3)
C15 C5 C4 C3 -175.1(2)
C2 C3 C4 C5 -37.7(3)
O65 C65 C55 C61 -89.5(2)
O65 C65 C55 C54 92.1(2)
C65 C55 C61 C62 -0.9(3)
C54 C55 C61 C62 177.46(18)
C65 C55 C61 C60 -173.50(17)
C54 C55 C61 C60 4.8(3)
C55 C61 C62 C56 25.4(3)
C60 C61 C62 C56 -161.05(19)
C55 C61 C62 C63 -156.41(19)
C60 C61 C62 C63 17.16(19)
C63 C62 C56 C57 1.5(3)
C61 C62 C56 C57 179.51(19)
C62 C56 C57 C58 -0.9(3)
C56 C57 C58 C59 -0.3(4)
C55 C61 C60 C52 17.1(3)
C62 C61 C60 C52 -157.08(17)
C55 C61 C60 C51 146.04(18)
C62 C61 C60 C51 -28.12(18)
C61 C60 C52 C53 -48.8(2)
C51 C60 C52 C53 -169.49(18)
C60 C52 C53 C54 60.0(3)
C61 C55 C54 C53 6.3(3)
C65 C55 C54 C53 -175.30(19)
C52 C53 C54 C55 -38.6(3)
C52 C60 C51 C63 152.88(18)
C61 C60 C51 C63 27.77(19)
C52 C60 C51 C64 -80.1(3)
C61 C60 C51 C64 154.84(19)
C56 C62 C63 C59 -0.9(3)
C61 C62 C63 C59 -179.30(17)
C56 C62 C63 C51 179.86(17)
C61 C62 C63 C51 1.4(2)
C64 C51 C63 C59 36.2(3)
C60 C51 C63 C59 162.1(2)
C64 C51 C63 C62 -144.57(18)
C60 C51 C63 C62 -18.7(2)
C62 C63 C59 C58 -0.3(3)
C51 C63 C59 C58 178.8(2)
C57 C58 C59 C63 0.9(4)
